data_7041771
loop_
_publ_author_name
'Horstmann, Jan'
'Niemann, Mark'
'Berthold, Katar\'ina'
'Mix, Andreas'
'Neumann, Beate'
'Stammler, Hans-Georg'
'Mitzel, Norbert W.'

_publ_section_title
;
 Fluoride complexation by bidentate silicon Lewis acids.
;
_journal_issue 6
_journal_name_full 'Dalton transactions (Cambridge, England : 2003)'
_journal_page_first 1898
_journal_page_last 1913
_journal_paper_doi 10.1039/c6dt04608h
_journal_volume 46
_journal_year 2017
_chemical_formula_moiety 'C16 H14 Cl6 Si3'
_chemical_formula_sum 'C16 H14 Cl6 Si3'
_chemical_formula_weight 503.24
_chemical_name_systematic
;
 ?
;
_space_group_crystal_system monoclinic
_space_group_IT_number 15
_space_group_name_Hall '-C 2yc'
_space_group_name_H-M_alt 'C 1 2/c 1'
_symmetry_space_group_name_Hall '-C 2yc'
_symmetry_space_group_name_H-M 'C 1 2/c 1'
_atom_sites_solution_hydrogens mixed
_atom_sites_solution_primary direct
_audit_creation_date 2015-08-25
_audit_creation_method
;
  Olex2 1.2-ac2
  (compiled 2012.03.27 svn.r2268, GUI svn.r4156)
;
_audit_update_record
;
2016-12-01 deposited with the CCDC.
2017-01-12 downloaded from the CCDC.
;
_cell_angle_alpha 90
_cell_angle_beta 90.810(5)
_cell_angle_gamma 90
_cell_formula_units_Z 4
_cell_length_a 17.2081(9)
_cell_length_b 11.5831(8)
_cell_length_c 11.3044(7)
_cell_measurement_reflns_used 5023
_cell_measurement_temperature 99.9(2)
_cell_measurement_theta_max 66.4180
_cell_measurement_theta_min 4.5980
_cell_volume 2253.0(2)
_computing_cell_refinement 'CrysAlisPro 1.171.38.30a (Agilent, 2015)'
_computing_data_collection 'CrysAlisPro 1.171.38.30a (Agilent, 2015)'
_computing_data_reduction 'CrysAlisPro 1.171.38.30a (Agilent, 2015)'
_computing_molecular_graphics
;
O. V. Dolomanov, L. J. Bourhis, R. J. Gildea, J. A. K. Howard and H. Puschmann,
OLEX2: a complete structure solution, refinement and analysis program.
J. Appl. Cryst. (2009). 42, 339-341.
;
_computing_publication_material
;
O. V. Dolomanov, L. J. Bourhis, R. J. Gildea, J. A. K. Howard and H. Puschmann,
OLEX2: a complete structure solution, refinement and analysis program.
J. Appl. Cryst. (2009). 42, 339-341.
;
_computing_structure_refinement
;
SHELXL, G.M. Sheldrick, Acta Cryst.
(2008). A64, 112-122
;
_computing_structure_solution
;
SHELXS, G.M. Sheldrick, Acta Cryst.
(2008). A64, 112-122
;
_diffrn_ambient_environment N~2~
_diffrn_ambient_temperature 99.9(2)
_diffrn_detector 'CCD plate'
_diffrn_detector_area_resol_mean 5.3114
_diffrn_detector_type Atlas
_diffrn_measured_fraction_theta_full 0.9932
_diffrn_measured_fraction_theta_max 0.9944
_diffrn_measurement_details
;
List of Runs (angles in degrees, time in seconds):

  # Type    Start    End  Width  t~exp~   \w     \q     \k     \f   Frames
#--------------------------------------------------------------------------
  1  \w   -115.00  -8.00   1.00   20.00    --  -38.50 -19.00 -30.00  107
  2  \w    -53.00  33.00   1.00   20.00    --  -38.50  38.00 150.00   86
  3  \w     69.00 119.00   1.00   20.00    --   43.20 178.00 -90.00   50
  4  \w     71.00 124.00   1.00   20.00    --   43.20 178.00 120.00   53
  5  \w    -22.00  52.00   1.00   20.00    --   43.20 -57.00-120.00   74
  6  \w     96.00 146.00   1.00   74.00    --  111.00 125.00 -90.00   50
  7  \w     46.00  98.00   1.00   74.00    --  111.00 -61.00-150.00   52
  8  \w     98.00 178.00   1.00   74.00    --  111.00  30.00  90.00   80
  9  \w    131.00 159.00   1.00   74.00    --  111.00  77.00  30.00   28
 10  \w     82.00 123.00   1.00   74.00    --  111.00  77.00  30.00   41
 11  \w     40.00 133.00   1.00   74.00    --  111.00 -77.00 -60.00   93
 12  \w     53.00 108.00   1.00   74.00    --  111.00-125.00 120.00   55
 13  \w    122.00 167.00   1.00   74.00    --  111.00  61.00 -30.00   45
 14  \w     37.00  82.00   1.00   74.00    --  111.00 -94.00-150.00   45
 15  \w     43.00 117.00   1.00   74.00    --  111.00-125.00 -30.00   74
 16  \w     86.00 117.00   1.00   74.00    --  111.00  61.00 -30.00   31
 17  \w    113.00 176.00   1.00   74.00    --  111.00 125.00-120.00   63
 18  \w     87.00 178.00   1.00   74.00    --  111.00  61.00   0.00   91
 19  \w     69.00 116.00   1.00   74.00    --  111.00-125.00  60.00   47
 20  \w     45.00 122.00   1.00   74.00    --  111.00-125.00-150.00   77
;
_diffrn_measurement_device 'four-circle diffractometer'
_diffrn_measurement_device_type 'SuperNova, Dual, Cu at zero, Atlas'
_diffrn_measurement_method '\w scans'
_diffrn_orient_matrix_type 'CrysAlisPro convention (1999,Acta A55,543-557)'
_diffrn_orient_matrix_UB_11 -0.0209701000
_diffrn_orient_matrix_UB_12 -0.1286040000
_diffrn_orient_matrix_UB_13 -0.0147302000
_diffrn_orient_matrix_UB_21 0.0329033000
_diffrn_orient_matrix_UB_22 -0.0252150000
_diffrn_orient_matrix_UB_23 0.1248089000
_diffrn_orient_matrix_UB_31 -0.0805500000
_diffrn_orient_matrix_UB_32 0.0234031000
_diffrn_orient_matrix_UB_33 0.0525404000
_diffrn_radiation_monochromator mirror
_diffrn_radiation_probe x-ray
_diffrn_radiation_type 'Cu K\a'
_diffrn_radiation_wavelength 1.54184
_diffrn_reflns_av_R_equivalents 0.0427
_diffrn_reflns_av_unetI/netI 0.0269
_diffrn_reflns_Laue_measured_fraction_full 0.981
_diffrn_reflns_Laue_measured_fraction_max 0.993
_diffrn_reflns_limit_h_max 18
_diffrn_reflns_limit_h_min -20
_diffrn_reflns_limit_k_max 13
_diffrn_reflns_limit_k_min -9
_diffrn_reflns_limit_l_max 13
_diffrn_reflns_limit_l_min -13
_diffrn_reflns_number 7654
_diffrn_reflns_point_group_measured_fraction_full 0.981
_diffrn_reflns_point_group_measured_fraction_max 0.993
_diffrn_reflns_theta_full 67.684
_diffrn_reflns_theta_max 66.972
_diffrn_reflns_theta_min 4.602
_diffrn_source 'micro-focus sealed X-ray tube'
_diffrn_source_type 'SuperNova (Cu) X-ray Source'
_exptl_absorpt_coefficient_mu 8.486
_exptl_absorpt_correction_T_max 0.664
_exptl_absorpt_correction_T_min 0.437
_exptl_absorpt_correction_type gaussian
_exptl_absorpt_process_details
;
CrysAlisPro 1.171.38.30a (Agilent, 2015)
Numerical absorption correction based on gaussian integration over
            a multifaceted crystal model
Empirical absorption correction using spherical harmonics,
 implemented in SCALE3 ABSPACK scaling algorithm.
;
_exptl_crystal_colour 'clear colourless'
_exptl_crystal_colour_lustre clear
_exptl_crystal_colour_primary colourless
_exptl_crystal_density_diffrn 1.484
_exptl_crystal_description fragment
_exptl_crystal_F_000 1016.0
_exptl_crystal_size_max 0.128
_exptl_crystal_size_mid 0.096
_exptl_crystal_size_min 0.053
_refine_diff_density_max 1.121
_refine_diff_density_min -0.708
_refine_diff_density_rms 0.091
_refine_ls_extinction_method none
_refine_ls_goodness_of_fit_ref 1.079
_refine_ls_hydrogen_treatment mixed
_refine_ls_matrix_type full
_refine_ls_number_parameters 117
_refine_ls_number_reflns 2008
_refine_ls_number_restraints 0
_refine_ls_restrained_S_all 1.079
_refine_ls_R_factor_all 0.0630
_refine_ls_R_factor_gt 0.0595
_refine_ls_shift/su_max 0.000
_refine_ls_shift/su_mean 0.000
_refine_ls_structure_factor_coef Fsqd
_refine_ls_weighting_details 'w=1/[\s^2^(Fo^2^)+(0.0551P)^2^+14.1992P] where P=(Fo^2^+2Fc^2^)/3'
_refine_ls_weighting_scheme calc
_refine_ls_wR_factor_gt 0.1419
_refine_ls_wR_factor_ref 0.1454
_reflns_Friedel_coverage 0.000
_reflns_number_gt 1865
_reflns_number_total 2008
_reflns_threshold_expression 'I > 2\s(I)'
_cod_data_source_file c6dt04608h2.cif
_cod_data_source_block horst39
_cod_depositor_comments 'Adding full bibliography for 7041769--7041777.cif.'
_cod_database_code 7041771
_chemical_oxdiff_formula 'C16 H14 Cl6 Si4'
_chemical_oxdiff_usercomment ' '
_reflns_odcompleteness_completeness 99.32
_reflns_odcompleteness_iscentric 1
_reflns_odcompleteness_theta 66.97
_oxdiff_exptl_absorpt_empirical_details
;
Empirical correction (ABSPACK) includes:
- Absorption correction using spherical harmonics
- Frame scaling
- Detector area scaling
;
_oxdiff_exptl_absorpt_empirical_full_max 1.794
_oxdiff_exptl_absorpt_empirical_full_min 0.587
_shelx_space_group_comment
;
The symmetry employed for this shelxl refinement is uniquely defined
by the following loop, which should always be used as a source of
symmetry information in preference to the above space-group names.
They are only intended as comments.
;
_shelxl_version_number 2014-3

loop_
_space_group_symop_operation_xyz
'x, y, z'
'-x, y, -z+1/2'
'x+1/2, y+1/2, z'
'-x+1/2, y+1/2, -z+1/2'
'-x, -y, -z'
'x, -y, z-1/2'
'-x+1/2, -y+1/2, -z'
'x+1/2, -y+1/2, z-1/2'

loop_
_atom_site_label
_atom_site_type_symbol
_atom_site_fract_x
_atom_site_fract_y
_atom_site_fract_z
_atom_site_U_iso_or_equiv
_atom_site_adp_type
_atom_site_occupancy
_atom_site_site_symmetry_order
_atom_site_calc_flag
_atom_site_refinement_flags_posn
_atom_site_refinement_flags_adp
_atom_site_refinement_flags_occupancy
Si1 Si 0.5000 0.39595(13) 0.2500 0.0285(3) Uani 1 2 d S T P
Cl3 Cl 0.17312(6) 0.44130(10) 0.28684(11) 0.0480(3) Uani 1 1 d . . .
Cl1 Cl 0.27571(6) 0.66298(10) 0.38026(10) 0.0471(3) Uani 1 1 d . . .
Cl2 Cl 0.21559(8) 0.64765(13) 0.10456(11) 0.0647(4) Uani 1 1 d . . .
Si2 Si 0.25724(6) 0.55407(11) 0.24101(10) 0.0350(3) Uani 1 1 d . . .
C2 C 0.3455(2) 0.4748(4) 0.2072(3) 0.0323(8) Uani 1 1 d . . .
H2 H 0.3441 0.4212 0.1436 0.039 Uiso 1 1 calc R U .
C6 C 0.5182(3) 0.1593(4) 0.5837(4) 0.0390(10) Uani 1 1 d . . .
H6 H 0.521(3) 0.105(4) 0.652(4) 0.047 Uiso 1 1 d . U .
C3 C 0.5083(2) 0.3033(3) 0.3853(3) 0.0287(8) Uani 1 1 d . . .
C1 C 0.4121(2) 0.4881(4) 0.2671(3) 0.0321(8) Uani 1 1 d . . .
H1 H 0.4150 0.5493 0.3229 0.039 Uiso 1 1 calc R U .
C4 C 0.5559(2) 0.2062(4) 0.3865(4) 0.0401(10) Uani 1 1 d . . .
H4 H 0.5851 0.1882 0.3182 0.048 Uiso 1 1 calc R U .
C7 C 0.4711(2) 0.2555(4) 0.5854(3) 0.0381(9) Uani 1 1 d . . .
H7 H 0.4423 0.2728 0.6542 0.046 Uiso 1 1 calc R U .
C8 C 0.4657(2) 0.3269(4) 0.4879(3) 0.0350(9) Uani 1 1 d . . .
H8 H 0.4329 0.3927 0.4901 0.042 Uiso 1 1 calc R U .
C5 C 0.5616(3) 0.1354(4) 0.4847(4) 0.0433(10) Uani 1 1 d . . .
H5 H 0.5953 0.0705 0.4842 0.052 Uiso 1 1 calc R U .

loop_
_atom_site_aniso_label
_atom_site_aniso_U_11
_atom_site_aniso_U_22
_atom_site_aniso_U_33
_atom_site_aniso_U_23
_atom_site_aniso_U_13
_atom_site_aniso_U_12
Si1 0.0212(7) 0.0386(8) 0.0258(7) 0.000 0.0027(5) 0.000
Cl3 0.0325(5) 0.0531(7) 0.0587(7) -0.0088(5) 0.0094(4) -0.0061(5)
Cl1 0.0428(6) 0.0499(7) 0.0486(6) -0.0168(5) -0.0036(5) 0.0066(5)
Cl2 0.0659(8) 0.0774(9) 0.0505(7) 0.0172(6) -0.0126(6) 0.0172(7)
Si2 0.0269(5) 0.0419(7) 0.0360(6) -0.0009(5) -0.0036(4) 0.0039(4)
C2 0.0267(18) 0.040(2) 0.0299(19) -0.0014(16) 0.0038(15) 0.0005(16)
C6 0.041(2) 0.049(3) 0.0270(19) 0.0042(18) 0.0043(17) 0.0030(19)
C3 0.0222(17) 0.040(2) 0.0244(17) -0.0024(15) 0.0016(13) -0.0015(15)
C1 0.0268(18) 0.040(2) 0.0300(19) -0.0005(16) 0.0048(15) 0.0014(16)
C4 0.035(2) 0.055(3) 0.031(2) 0.0038(19) 0.0105(16) 0.011(2)
C7 0.040(2) 0.049(2) 0.0252(18) -0.0018(18) 0.0065(16) 0.0082(19)
C8 0.034(2) 0.042(2) 0.0290(19) -0.0030(17) 0.0047(15) 0.0048(18)
C5 0.043(2) 0.053(3) 0.034(2) 0.0046(19) 0.0084(18) 0.017(2)

loop_
_atom_type_symbol
_atom_type_description
_atom_type_scat_dispersion_real
_atom_type_scat_dispersion_imag
_atom_type_scat_source
C C 0.0181 0.0091 'International Tables Vol C Tables 4.2.6.8 and 6.1.1.4'
H H 0.0000 0.0000 'International Tables Vol C Tables 4.2.6.8 and 6.1.1.4'
Cl Cl 0.3639 0.7018 'International Tables Vol C Tables 4.2.6.8 and 6.1.1.4'
Si Si 0.2541 0.3302 'International Tables Vol C Tables 4.2.6.8 and 6.1.1.4'

loop_
_exptl_crystal_face_index_h
_exptl_crystal_face_index_k
_exptl_crystal_face_index_l
_exptl_crystal_face_perp_dist
2 5 -1 0.0289
-2 -5 1 0.0239
0 1 5 0.0536
1 0 0 0.0396
-1 0 0 0.0396
5 -1 -4 0.0470
-5 0 -1 0.0383

loop_
_geom_angle_atom_site_label_1
_geom_angle_atom_site_label_2
_geom_angle_atom_site_label_3
_geom_angle
_geom_angle_site_symmetry_1
_geom_angle_site_symmetry_3
C3 Si1 C3 110.1(2) . 2_655
C1 Si1 C3 107.23(16) 2_655 2_655
C1 Si1 C3 111.10(16) . 2_655
C1 Si1 C3 107.23(16) . .
C1 Si1 C3 111.10(16) 2_655 .
C1 Si1 C1 110.1(3) . 2_655
Cl3 Si2 Cl1 107.83(7) . .
Cl2 Si2 Cl3 107.24(7) . .
Cl2 Si2 Cl1 108.00(8) . .
C2 Si2 Cl3 109.30(15) . .
C2 Si2 Cl1 110.66(14) . .
C2 Si2 Cl2 113.62(14) . .
Si2 C2 H2 118.3 . .
C1 C2 Si2 123.3(3) . .
C1 C2 H2 118.3 . .
C7 C6 H6 122(3) . .
C7 C6 C5 119.9(4) . .
C5 C6 H6 118(3) . .
C4 C3 Si1 120.6(3) . .
C4 C3 C8 117.5(4) . .
C8 C3 Si1 121.8(3) . .
Si1 C1 H1 117.5 . .
C2 C1 Si1 125.1(3) . .
C2 C1 H1 117.5 . .
C3 C4 H4 119.3 . .
C5 C4 C3 121.5(4) . .
C5 C4 H4 119.3 . .
C6 C7 H7 119.8 . .
C6 C7 C8 120.4(4) . .
C8 C7 H7 119.8 . .
C3 C8 H8 119.6 . .
C7 C8 C3 120.8(4) . .
C7 C8 H8 119.6 . .
C6 C5 C4 119.9(4) . .
C6 C5 H5 120.1 . .
C4 C5 H5 120.1 . .

loop_
_geom_bond_atom_site_label_1
_geom_bond_atom_site_label_2
_geom_bond_distance
_geom_bond_site_symmetry_2
Si1 C3 1.872(4) 2_655
Si1 C3 1.872(4) .
Si1 C1 1.864(4) .
Si1 C1 1.864(4) 2_655
Cl3 Si2 2.0226(16) .
Cl1 Si2 2.0387(15) .
Cl2 Si2 2.0092(16) .
Si2 C2 1.821(4) .
C2 H2 0.9500 .
C2 C1 1.330(5) .
C6 H6 0.99(5) .
C6 C7 1.378(6) .
C6 C5 1.382(6) .
C3 C4 1.391(6) .
C3 C8 1.407(5) .
C1 H1 0.9500 .
C4 H4 0.9500 .
C4 C5 1.384(6) .
C7 H7 0.9500 .
C7 C8 1.380(6) .
C8 H8 0.9500 .
C5 H5 0.9500 .

loop_
_geom_torsion_atom_site_label_1
_geom_torsion_atom_site_label_2
_geom_torsion_atom_site_label_3
_geom_torsion_atom_site_label_4
_geom_torsion
_geom_torsion_site_symmetry_1
Si1 C3 C4 C5 -178.7(4) .
Si1 C3 C8 C7 178.2(3) .
Cl3 Si2 C2 C1 -118.5(3) .
Cl1 Si2 C2 C1 0.1(4) .
Cl2 Si2 C2 C1 121.8(3) .
Si2 C2 C1 Si1 171.3(2) .
C6 C7 C8 C3 -0.3(7) .
C3 Si1 C3 C4 42.9(3) 2_655
C3 Si1 C3 C8 -135.5(4) 2_655
C3 Si1 C1 C2 12.9(4) 2_655
C3 Si1 C1 C2 -107.4(4) .
C3 C4 C5 C6 1.3(7) .
C1 Si1 C3 C4 163.9(3) .
C1 Si1 C3 C4 -75.7(4) 2_655
C1 Si1 C3 C8 105.9(3) 2_655
C1 Si1 C3 C8 -14.5(4) .
C1 Si1 C1 C2 131.5(4) 2_655
C4 C3 C8 C7 -0.3(6) .
C7 C6 C5 C4 -1.9(7) .
C8 C3 C4 C5 -0.2(7) .
C5 C6 C7 C8 1.5(7) .

loop_
_exptl_oxdiff_crystal_face_indexfrac_h
_exptl_oxdiff_crystal_face_indexfrac_k
_exptl_oxdiff_crystal_face_indexfrac_l
_exptl_oxdiff_crystal_face_x
_exptl_oxdiff_crystal_face_y
_exptl_oxdiff_crystal_face_z
2.0116 5.0116 -1.0037 -0.6719 -0.1855 -0.0975
-2.0116 -5.0116 1.0037 0.6719 0.1855 0.0975
0.0412 1.0107 4.9924 -0.2044 0.5990 0.2826
0.9958 -0.0010 -0.0005 -0.0207 0.0327 -0.0803
-0.9958 0.0010 0.0005 0.0207 -0.0327 0.0803
4.9451 -1.0143 -3.9961 0.0856 -0.3105 -0.6320
-4.9862 0.0036 -0.9964 0.1188 -0.2885 0.3494
